data_9009700
loop_
_publ_author_name
'Cohen-Addad C'

_publ_section_title
;
 Etude des hydroxystannates CaSn(OH)6 et ZnSn(OH)6 par
 diffraction des rayons X et resonance magnetique nucleaire
 Note: schoenfliesite group
;
_journal_name_full 'Bulletin de la Societe Francaise de Mineralogie et de Cristallographie'
_journal_page_first 32
_journal_page_last 35
_journal_volume 90
_journal_year 1967
_chemical_compound_source Synthetic
_chemical_formula_sum 'Ca H6 O6 Sn'
_chemical_name_mineral Burtite
_space_group_IT_number 201
_symmetry_space_group_name_Hall '-P 2ab 2bc 3'
_symmetry_space_group_name_H-M 'P n -3 :2'
_cell_angle_alpha 90
_cell_angle_beta 90
_cell_angle_gamma 90
_cell_formula_units_Z 4
_cell_length_a 8.15
_cell_length_b 8.15
_cell_length_c 8.15
_cell_volume 541.343
_database_code_amcsd 0012123
_exptl_crystal_density_diffrn 3.200
_cod_original_sg_symbol_H-M 'P n 3'
_cod_original_formula_sum 'Ca Sn (O6 H6)'
_cod_database_code 9009700

loop_
_space_group_symop_operation_xyz
x,y,z
1/2+z,1/2+x,-y
1/2+z,-x,1/2+y
-z,1/2+x,1/2+y
-z,-x,-y
y,1/2-z,1/2-x
1/2-y,1/2-z,x
1/2-y,z,1/2-x
y,z,x
1/2+x,-y,1/2+z
-x,1/2+y,1/2+z
1/2+x,1/2+y,-z
-x,-y,-z
1/2-z,1/2-x,y
1/2-z,x,1/2-y
z,1/2-x,1/2-y
z,x,y
-y,1/2+z,1/2+x
1/2+y,1/2+z,-x
1/2+y,-z,1/2+x
-y,-z,-x
1/2-x,y,1/2-z
x,1/2-y,1/2-z
1/2-x,1/2-y,z

loop_
_atom_site_label
_atom_site_fract_x
_atom_site_fract_y
_atom_site_fract_z
_atom_site_U_iso_or_equiv
_atom_site_attached_hydrogens
_atom_site_type_symbol
Ca 0.00000 0.00000 0.00000 0.01140 0 Ca
Sn 0.50000 0.50000 0.50000 0.01013 0 Sn
O-H -0.06500 0.06500 0.26900 0.02280 1 O

loop_
_cod_changelog_entry_id
_cod_changelog_entry_author
_cod_changelog_entry_date
_cod_changelog_entry_text
1
;cod-tools version 3.8.0
Id: cif_guess_AMCSD_atom_types 9574 2023-05-10 09:00:05Z saulius
;
2023-05-10T18:52:04+03:00
;Derived atom types
from atom names that follow the AMCSD naming convention
(Wat == water, O-H == hydroxyl).
;

loop_
_cod_related_entry_id
_cod_related_entry_database
_cod_related_entry_code
1 AMCSD 0012123
